data_4120285
loop_
_publ_author_name
'Cl\'ement Camp'
'Jacques P\'ecaut'
'Marinella Mazzanti'

_publ_section_title
;
 Tuning Uranium-Nitrogen Multiple Bond Formation with Ancillary Siloxide
 Ligands
;
_journal_name_full 'Journal of the American Chemical Society'
_journal_page_first 12101
_journal_page_last 12111
_journal_paper_doi 10.1021/ja405815b
_journal_volume 135
_journal_year 2013
_chemical_formula_sum 'C67 H140 K N3 O22 Si4 U'
_chemical_formula_weight 1729.31
_chemical_name_systematic
; 
 ? 
;
_space_group_IT_number 9
_symmetry_cell_setting monoclinic
_symmetry_space_group_name_Hall 'C -2yc'
_symmetry_space_group_name_H-M 'C 1 c 1'
_atom_sites_solution_hydrogens geom
_atom_sites_solution_primary direct
_atom_sites_solution_secondary difmap
_audit_creation_method SHELXL-97
_cell_angle_alpha 90.00
_cell_angle_beta 98.009(3)
_cell_angle_gamma 90.00
_cell_formula_units_Z 4
_cell_length_a 14.0305(5)
_cell_length_b 24.7215(7)
_cell_length_c 26.3108(9)
_cell_measurement_reflns_used 11495
_cell_measurement_temperature 150(2)
_cell_measurement_theta_max 32.3738
_cell_measurement_theta_min 3.4840
_cell_volume 9037.0(5)
_computing_cell_refinement
;
CrysAlisPro, Agilent Technologies,
Version 1.171.36.20 (release 27-06-2012 CrysAlis171 .NET)
(compiled Jul 11 2012,15:38:31)
;
_computing_data_collection
;
CrysAlisPro, Agilent Technologies,
Version 1.171.36.20 (release 27-06-2012 CrysAlis171 .NET)
(compiled Jul 11 2012,15:38:31)
;
_computing_data_reduction
;
CrysAlisPro, Agilent Technologies,
Version 1.171.36.20 (release 27-06-2012 CrysAlis171 .NET)
(compiled Jul 11 2012,15:38:31)
;
_computing_structure_refinement 'SHELXL-97 (Sheldrick, 1997)'
_computing_structure_solution 'SHELXS-97 (Sheldrick, 1990)'
_diffrn_ambient_temperature 150(2)
_diffrn_detector_area_resol_mean 15.9653
_diffrn_measured_fraction_theta_full 0.998
_diffrn_measured_fraction_theta_max 0.998
_diffrn_measurement_details
;
  1 omega  -47.00   53.00   1.0000    4.0000
omega____ theta____ kappa____ phi______ frames
    -       25.8739    0.0000  150.0000 100

  2 omega    2.00   66.00   1.0000    4.0000
omega____ theta____ kappa____ phi______ frames
    -       25.8739  -99.0000  -60.0000 64

  3 omega  -45.00    4.00   1.0000    4.0000
omega____ theta____ kappa____ phi______ frames
    -      -27.4364  -84.0000  134.0000 49

  4 omega -100.00  -48.00   1.0000    4.0000
omega____ theta____ kappa____ phi______ frames
    -      -27.4364  -19.0000 -150.0000 52

  5 omega    5.00   94.00   1.0000    4.0000
omega____ theta____ kappa____ phi______ frames
    -       25.4051   57.0000  -30.0000 89

  6 omega -103.00  -34.00   1.0000    4.0000
omega____ theta____ kappa____ phi______ frames
    -      -27.1239 -179.0000   30.0000 69

  7 omega  -19.00   50.00   1.0000    4.0000
omega____ theta____ kappa____ phi______ frames
    -       25.4051   19.0000 -150.0000 69

;
_diffrn_measurement_device_type 'Xcalibur, Sapphire3'
_diffrn_measurement_method '\w scans'
_diffrn_radiation_monochromator graphite
_diffrn_radiation_source 'fine-focus sealed tube'
_diffrn_radiation_type MoK\a
_diffrn_radiation_wavelength 0.71073
_diffrn_reflns_av_R_equivalents 0.0454
_diffrn_reflns_av_sigmaI/netI 0.0719
_diffrn_reflns_limit_h_max 18
_diffrn_reflns_limit_h_min -18
_diffrn_reflns_limit_k_max 32
_diffrn_reflns_limit_k_min -32
_diffrn_reflns_limit_l_max 35
_diffrn_reflns_limit_l_min -33
_diffrn_reflns_number 44869
_diffrn_reflns_theta_full 28.28
_diffrn_reflns_theta_max 28.28
_diffrn_reflns_theta_min 3.51
_exptl_absorpt_coefficient_mu 1.957
_exptl_absorpt_correction_T_max 0.4915
_exptl_absorpt_correction_T_min 0.2805
_exptl_absorpt_correction_type multi-scan
_exptl_absorpt_process_details
;
CrysAlisPro, Agilent Technologies,
Version 1.171.36.20 (release 27-06-2012 CrysAlis171 .NET)
(compiled Jul 11 2012,15:38:31)
empirical absorption correction using spherical harmonics,
 implemented in SCALE3 ABSPACK scaling algorithm.
;
_exptl_crystal_colour 'light green'
_exptl_crystal_density_diffrn 1.271
_exptl_crystal_description Bloc
_exptl_crystal_F_000 3624
_exptl_crystal_size_max 0.87
_exptl_crystal_size_mid 0.62
_exptl_crystal_size_min 0.42
_refine_diff_density_max 2.530
_refine_diff_density_min -1.285
_refine_diff_density_rms 0.095
_refine_ls_abs_structure_details 'Flack H D (1983), Acta Cryst. A39, 876-881'
_refine_ls_abs_structure_Flack 0.003(5)
_refine_ls_extinction_method none
_refine_ls_goodness_of_fit_ref 1.070
_refine_ls_hydrogen_treatment constr
_refine_ls_matrix_type full
_refine_ls_number_parameters 880
_refine_ls_number_reflns 21805
_refine_ls_number_restraints 26
_refine_ls_restrained_S_all 1.073
_refine_ls_R_factor_all 0.0750
_refine_ls_R_factor_gt 0.0580
_refine_ls_shift/su_max 0.052
_refine_ls_shift/su_mean 0.003
_refine_ls_structure_factor_coef Fsqd
_refine_ls_weighting_details 'calc w=1/[\s^2^(Fo^2^)+(0.0574P)^2^+9.5553P] where P=(Fo^2^+2Fc^2^)/3'
_refine_ls_weighting_scheme calc
_refine_ls_wR_factor_gt 0.1200
_refine_ls_wR_factor_ref 0.1287
_reflns_number_gt 18236
_reflns_number_total 21805
_reflns_threshold_expression >2sigma(I)
_cod_data_source_file ja405815b_si_002_08.cif
_cod_data_source_block 7
_cod_database_code 4120285

loop_
_symmetry_equiv_pos_as_xyz
'x, y, z'
'x, -y, z+1/2'
'x+1/2, y+1/2, z'
'x+1/2, -y+1/2, z+1/2'

loop_
_atom_site_label
_atom_site_type_symbol
_atom_site_fract_x
_atom_site_fract_y
_atom_site_fract_z
_atom_site_U_iso_or_equiv
_atom_site_adp_type
_atom_site_occupancy
_atom_site_symmetry_multiplicity
_atom_site_calc_flag
_atom_site_refinement_flags
_atom_site_disorder_assembly
_atom_site_disorder_group
U1 U 0.883361(12) 0.635981(8) 0.658401(11) 0.03375(6) Uani 1 1 d . . .
K3 K 1.13355(12) 0.71093(8) 0.44478(7) 0.0522(4) Uani 1 1 d . . .
N1 N 0.9485(6) 0.6529(3) 0.5823(3) 0.0592(19) Uani 1 1 d . . .
N2 N 0.9967(5) 0.6625(3) 0.5501(3) 0.0579(18) Uani 1 1 d . . .
N3 N 1.0442(8) 0.6754(5) 0.5165(3) 0.094(3) Uani 1 1 d . . .
Si1 Si 0.75905(15) 0.62028(9) 0.77340(8) 0.0425(5) Uani 1 1 d . . .
O1 O 0.8091(3) 0.6211(2) 0.72304(18) 0.0347(10) Uani 1 1 d . . .
O2 O 0.6967(4) 0.5646(2) 0.7722(2) 0.0547(14) Uani 1 1 d . . .
O3 O 0.8351(6) 0.6266(2) 0.8251(2) 0.0702(19) Uani 1 1 d . . .
O4 O 0.6818(4) 0.6687(2) 0.7755(2) 0.0602(16) Uani 1 1 d . . .
C1 C 0.6276(8) 0.5471(4) 0.8042(4) 0.084(3) Uani 1 1 d . . .
C2 C 0.5287(9) 0.5721(6) 0.7833(6) 0.130(6) Uani 1 1 d . . .
H2A H 0.5295 0.6109 0.7910 0.195 Uiso 1 1 calc R . .
H2B H 0.4784 0.5544 0.7997 0.195 Uiso 1 1 calc R . .
H2C H 0.5157 0.5667 0.7461 0.195 Uiso 1 1 calc R . .
C3 C 0.6592(10) 0.5634(6) 0.8590(5) 0.118(5) Uani 1 1 d . . .
H3A H 0.7240 0.5492 0.8703 0.176 Uiso 1 1 calc R . .
H3B H 0.6143 0.5486 0.8808 0.176 Uiso 1 1 calc R . .
H3C H 0.6601 0.6029 0.8617 0.176 Uiso 1 1 calc R . .
C4 C 0.6268(11) 0.4860(5) 0.8001(5) 0.115(5) Uani 1 1 d . . .
H4A H 0.6073 0.4753 0.7643 0.173 Uiso 1 1 calc R . .
H4B H 0.5811 0.4711 0.8214 0.173 Uiso 1 1 calc R . .
H4C H 0.6913 0.4719 0.8120 0.173 Uiso 1 1 calc R . .
C5 C 0.9270(10) 0.6028(5) 0.8404(4) 0.103(5) Uani 1 1 d . . .
C6 C 0.9473(17) 0.6177(10) 0.8983(5) 0.199(11) Uani 1 1 d . . .
H6A H 0.9618 0.6564 0.9019 0.299 Uiso 1 1 calc R . .
H6B H 1.0023 0.5967 0.9148 0.299 Uiso 1 1 calc R . .
H6C H 0.8904 0.6094 0.9147 0.299 Uiso 1 1 calc R . .
C7 C 0.9202(12) 0.5407(6) 0.8309(9) 0.185(10) Uani 1 1 d . . .
H7A H 0.8695 0.5255 0.8488 0.278 Uiso 1 1 calc R . .
H7B H 0.9819 0.5238 0.8440 0.278 Uiso 1 1 calc R . .
H7C H 0.9048 0.5337 0.7941 0.278 Uiso 1 1 calc R . .
C8 C 1.0009(10) 0.6237(6) 0.8086(6) 0.138(8) Uani 1 1 d . . .
H8A H 0.9787 0.6168 0.7722 0.207 Uiso 1 1 calc R . .
H8B H 1.0623 0.6052 0.8188 0.207 Uiso 1 1 calc R . .
H8C H 1.0095 0.6627 0.8142 0.207 Uiso 1 1 calc R . .
C9 C 0.6889(6) 0.7261(4) 0.7812(4) 0.068(3) Uani 1 1 d . . .
C10 C 0.7217(13) 0.7390(5) 0.8386(5) 0.141(7) Uani 1 1 d . . .
H10A H 0.6699 0.7580 0.8527 0.212 Uiso 1 1 calc R . .
H10B H 0.7791 0.7620 0.8418 0.212 Uiso 1 1 calc R . .
H10C H 0.7368 0.7053 0.8575 0.212 Uiso 1 1 calc R . .
C11 C 0.5894(8) 0.7481(5) 0.7606(8) 0.148(8) Uani 1 1 d . . .
H11A H 0.5715 0.7362 0.7250 0.221 Uiso 1 1 calc R . .
H11B H 0.5906 0.7877 0.7618 0.221 Uiso 1 1 calc R . .
H11C H 0.5422 0.7344 0.7816 0.221 Uiso 1 1 calc R . .
C12 C 0.7594(6) 0.7485(3) 0.7491(4) 0.059(2) Uani 1 1 d . . .
H12A H 0.8234 0.7336 0.7608 0.089 Uiso 1 1 calc R . .
H12B H 0.7614 0.7880 0.7523 0.089 Uiso 1 1 calc R . .
H12C H 0.7396 0.7385 0.7131 0.089 Uiso 1 1 calc R . .
Si2 Si 1.04568(13) 0.74505(8) 0.71818(8) 0.0404(4) Uani 1 1 d . . .
O21 O 0.9644(3) 0.70445(19) 0.69182(19) 0.0425(11) Uani 1 1 d . . .
O22 O 1.0079(4) 0.7678(3) 0.7683(2) 0.0584(16) Uani 1 1 d . . .
O23 O 1.1491(4) 0.7148(3) 0.7383(2) 0.0571(16) Uani 1 1 d . . .
O24 O 1.0728(4) 0.7926(2) 0.6813(2) 0.0559(14) Uani 1 1 d . . .
C21 C 1.0520(7) 0.8018(4) 0.8107(4) 0.070(3) Uani 1 1 d . . .
C22 C 1.0956(13) 0.7652(6) 0.8533(5) 0.136(7) Uani 1 1 d . . .
H22A H 1.0442 0.7466 0.8681 0.204 Uiso 1 1 calc R . .
H22B H 1.1341 0.7867 0.8799 0.204 Uiso 1 1 calc R . .
H22C H 1.1369 0.7385 0.8397 0.204 Uiso 1 1 calc R . .
C23 C 0.9724(9) 0.8391(7) 0.8230(6) 0.134(7) Uani 1 1 d . . .
H23A H 0.9305 0.8484 0.7912 0.201 Uiso 1 1 calc R . .
H23B H 1.0006 0.8721 0.8392 0.201 Uiso 1 1 calc R . .
H23C H 0.9345 0.8207 0.8465 0.201 Uiso 1 1 calc R . .
C24 C 1.1320(7) 0.8367(4) 0.7948(4) 0.075(3) Uani 1 1 d . . .
H24A H 1.1787 0.8137 0.7807 0.112 Uiso 1 1 calc R . .
H24B H 1.1642 0.8562 0.8248 0.112 Uiso 1 1 calc R . .
H24C H 1.1046 0.8627 0.7687 0.112 Uiso 1 1 calc R . .
C25 C 1.2239(6) 0.6949(4) 0.7121(4) 0.063(2) Uani 1 1 d . . .
C26 C 1.2839(10) 0.6597(6) 0.7514(6) 0.117(5) Uani 1 1 d . . .
H26A H 1.3120 0.6820 0.7805 0.175 Uiso 1 1 calc R . .
H26B H 1.3356 0.6425 0.7357 0.175 Uiso 1 1 calc R . .
H26C H 1.2430 0.6317 0.7636 0.175 Uiso 1 1 calc R . .
C27 C 1.2863(6) 0.7406(4) 0.6998(5) 0.083(3) Uani 1 1 d . . .
H27A H 1.2486 0.7655 0.6759 0.124 Uiso 1 1 calc R . .
H27B H 1.3404 0.7264 0.6839 0.124 Uiso 1 1 calc R . .
H27C H 1.3109 0.7600 0.7314 0.124 Uiso 1 1 calc R . .
C28 C 1.1842(7) 0.6647(5) 0.6653(5) 0.096(4) Uani 1 1 d . . .
H28A H 1.1471 0.6337 0.6748 0.144 Uiso 1 1 calc R . .
H28B H 1.2371 0.6520 0.6477 0.144 Uiso 1 1 calc R . .
H28C H 1.1421 0.6886 0.6423 0.144 Uiso 1 1 calc R . .
C29 C 1.0123(5) 0.8280(3) 0.6456(3) 0.0512(18) Uani 1 1 d . . .
C30 C 1.0757(9) 0.8767(4) 0.6396(6) 0.110(5) Uani 1 1 d . . .
H30A H 1.0935 0.8941 0.6730 0.165 Uiso 1 1 calc R . .
H30B H 1.0404 0.9025 0.6157 0.165 Uiso 1 1 calc R . .
H30C H 1.1339 0.8649 0.6261 0.165 Uiso 1 1 calc R . .
C31 C 0.9216(7) 0.8423(5) 0.6662(4) 0.081(3) Uani 1 1 d . . .
H31A H 0.8784 0.8109 0.6632 0.122 Uiso 1 1 calc R . .
H31B H 0.8901 0.8725 0.6464 0.122 Uiso 1 1 calc R . .
H31C H 0.9367 0.8527 0.7023 0.122 Uiso 1 1 calc R . .
C32 C 0.9907(9) 0.7994(4) 0.5954(4) 0.089(3) Uani 1 1 d . . .
H32A H 1.0509 0.7865 0.5847 0.133 Uiso 1 1 calc R . .
H32B H 0.9587 0.8244 0.5696 0.133 Uiso 1 1 calc R . .
H32C H 0.9484 0.7685 0.5991 0.133 Uiso 1 1 calc R . .
Si3 Si 0.66069(18) 0.64831(10) 0.56256(9) 0.0588(6) Uani 1 1 d . . .
O41 O 0.7459(3) 0.6442(2) 0.60870(19) 0.0457(11) Uani 1 1 d . . .
O42 O 0.6168(5) 0.7102(3) 0.5540(3) 0.090(3) Uani 1 1 d . . .
O43 O 0.6912(8) 0.6346(3) 0.5068(3) 0.109(3) Uani 1 1 d . . .
O44 O 0.5675(5) 0.6119(3) 0.5693(3) 0.0753(18) Uani 1 1 d . . .
C41 C 0.6636(8) 0.7603(4) 0.5458(5) 0.083(3) Uani 1 1 d . . .
C42 C 0.6774(16) 0.7892(7) 0.5931(5) 0.177(10) Uani 1 1 d . . .
H42A H 0.6280 0.7784 0.6140 0.266 Uiso 1 1 calc R . .
H42B H 0.6725 0.8281 0.5862 0.266 Uiso 1 1 calc R . .
H42C H 0.7412 0.7809 0.6116 0.266 Uiso 1 1 calc R . .
C43 C 0.7518(12) 0.7534(7) 0.5219(7) 0.132(6) Uani 1 1 d . . .
H43A H 0.7969 0.7300 0.5435 0.199 Uiso 1 1 calc R . .
H43B H 0.7817 0.7888 0.5183 0.199 Uiso 1 1 calc R . .
H43C H 0.7355 0.7369 0.4879 0.199 Uiso 1 1 calc R . .
C44 C 0.5930(11) 0.7874(7) 0.5046(7) 0.155(8) Uani 1 1 d . . .
H44A H 0.5924 0.7679 0.4721 0.232 Uiso 1 1 calc R . .
H44B H 0.6127 0.8249 0.5003 0.232 Uiso 1 1 calc R . .
H44C H 0.5284 0.7867 0.5148 0.232 Uiso 1 1 calc R . .
C45 C 0.7025(9) 0.5856(5) 0.4802(3) 0.081(3) Uani 1 1 d . . .
C46 C 0.7784(10) 0.5951(7) 0.4462(5) 0.109(4) Uani 1 1 d . . .
H46A H 0.7707 0.6315 0.4313 0.164 Uiso 1 1 calc R . .
H46B H 0.7716 0.5682 0.4185 0.164 Uiso 1 1 calc R . .
H46C H 0.8422 0.5918 0.4664 0.164 Uiso 1 1 calc R . .
C47 C 0.6073(12) 0.5754(7) 0.4501(5) 0.136(6) Uani 1 1 d . . .
H47A H 0.5667 0.5559 0.4714 0.203 Uiso 1 1 calc R . .
H47B H 0.6152 0.5535 0.4199 0.203 Uiso 1 1 calc R . .
H47C H 0.5769 0.6099 0.4391 0.203 Uiso 1 1 calc R . .
C48 C 0.7279(16) 0.5398(8) 0.5179(7) 0.192(10) Uani 1 1 d . . .
H48A H 0.7883 0.5483 0.5400 0.288 Uiso 1 1 calc R . .
H48B H 0.7355 0.5063 0.4991 0.288 Uiso 1 1 calc R . .
H48C H 0.6763 0.5353 0.5392 0.288 Uiso 1 1 calc R . .
C49 C 0.5284(7) 0.5971(5) 0.6152(5) 0.080(3) Uani 1 1 d . . .
C50 C 0.5816(8) 0.5494(5) 0.6398(5) 0.095(4) Uani 1 1 d . . .
H50A H 0.5748 0.5188 0.6159 0.143 Uiso 1 1 calc R . .
H50B H 0.5551 0.5395 0.6710 0.143 Uiso 1 1 calc R . .
H50C H 0.6499 0.5585 0.6485 0.143 Uiso 1 1 calc R . .
C51 C 0.4238(8) 0.5831(7) 0.5963(8) 0.156(7) Uani 1 1 d . . .
H51A H 0.3912 0.6148 0.5795 0.234 Uiso 1 1 calc R . .
H51B H 0.3917 0.5723 0.6255 0.234 Uiso 1 1 calc R . .
H51C H 0.4211 0.5532 0.5717 0.234 Uiso 1 1 calc R . .
C52 C 0.5329(9) 0.6432(5) 0.6521(5) 0.092(4) Uani 1 1 d . . .
H52A H 0.5997 0.6552 0.6607 0.138 Uiso 1 1 calc R . .
H52B H 0.5082 0.6315 0.6833 0.138 Uiso 1 1 calc R . .
H52C H 0.4936 0.6732 0.6363 0.138 Uiso 1 1 calc R . .
Si4 Si 1.01477(14) 0.50575(8) 0.65929(9) 0.0444(5) Uani 1 1 d . . .
O61 O 0.9643(3) 0.56148(18) 0.6660(2) 0.0469(12) Uani 1 1 d . A .
O62 O 1.0079(11) 0.5140(11) 0.5907(8) 0.047(7) Uani 0.35(3) 1 d P A 1
O62B O 1.0173(7) 0.4790(8) 0.6058(4) 0.060(5) Uani 0.65(3) 1 d P A 2
O63 O 0.9618(5) 0.4566(3) 0.6878(4) 0.083(3) Uani 1 1 d . A .
O64 O 1.1245(4) 0.5070(3) 0.6877(3) 0.081(2) Uani 1 1 d . A .
C61 C 1.0590(8) 0.4955(4) 0.5586(4) 0.078(3) Uani 1 1 d . . .
C62 C 1.1428(11) 0.5350(7) 0.5686(7) 0.154(8) Uani 1 1 d . A .
H62A H 1.1208 0.5686 0.5829 0.231 Uiso 1 1 calc R . .
H62B H 1.1673 0.5428 0.5363 0.231 Uiso 1 1 calc R . .
H62C H 1.1942 0.5190 0.5930 0.231 Uiso 1 1 calc R . .
C63 C 0.9848(17) 0.5135(11) 0.5157(9) 0.280(19) Uani 1 1 d . A .
H63A H 0.9565 0.4819 0.4969 0.420 Uiso 1 1 calc R . .
H63B H 1.0150 0.5368 0.4923 0.420 Uiso 1 1 calc R . .
H63C H 0.9343 0.5338 0.5296 0.420 Uiso 1 1 calc R . .
C64 C 1.0849(13) 0.4429(8) 0.5455(10) 0.206(12) Uani 1 1 d . A .
H64A H 1.1142 0.4239 0.5765 0.309 Uiso 1 1 calc R . .
H64B H 1.1312 0.4449 0.5209 0.309 Uiso 1 1 calc R . .
H64C H 1.0274 0.4233 0.5301 0.309 Uiso 1 1 calc R . .
C65 C 0.8704(6) 0.4331(4) 0.6751(3) 0.058(2) Uani 1 1 d . . .
C66 C 0.8005(10) 0.4641(7) 0.6445(9) 0.161(8) Uani 1 1 d U A .
H66A H 0.8115 0.5026 0.6523 0.242 Uiso 1 1 calc R . .
H66B H 0.7363 0.4538 0.6519 0.242 Uiso 1 1 calc R . .
H66C H 0.8049 0.4575 0.6082 0.242 Uiso 1 1 calc R . .
C67 C 0.8836(17) 0.3792(5) 0.6566(13) 0.171(8) Uani 1 1 d . A .
H67A H 0.8663 0.3783 0.6192 0.257 Uiso 1 1 calc R . .
H67B H 0.8423 0.3540 0.6723 0.257 Uiso 1 1 calc R . .
H67C H 0.9510 0.3684 0.6656 0.257 Uiso 1 1 calc R . .
C68 C 0.8378(10) 0.4267(13) 0.7233(6) 0.263(18) Uani 1 1 d . A .
H68A H 0.8900 0.4122 0.7482 0.395 Uiso 1 1 calc R . .
H68B H 0.7831 0.4017 0.7198 0.395 Uiso 1 1 calc R . .
H68C H 0.8176 0.4619 0.7353 0.395 Uiso 1 1 calc R . .
C69 C 1.1845(6) 0.4762(4) 0.7212(4) 0.070(3) Uani 1 1 d . . .
C70 C 1.2855(6) 0.4992(5) 0.7230(5) 0.084(3) Uani 1 1 d . A .
H70A H 1.3027 0.5005 0.6882 0.126 Uiso 1 1 calc R . .
H70B H 1.3313 0.4761 0.7445 0.126 Uiso 1 1 calc R . .
H70C H 1.2875 0.5358 0.7374 0.126 Uiso 1 1 calc R . .
C71 C 1.1540(13) 0.4826(11) 0.7714(8) 0.196(8) Uani 1 1 d U A .
H71A H 1.1722 0.5186 0.7848 0.294 Uiso 1 1 calc R . .
H71B H 1.1854 0.4550 0.7948 0.294 Uiso 1 1 calc R . .
H71C H 1.0840 0.4783 0.7683 0.294 Uiso 1 1 calc R . .
C72 C 1.1808(9) 0.4190(5) 0.7048(10) 0.207(13) Uani 1 1 d . A .
H72A H 1.1136 0.4072 0.6977 0.311 Uiso 1 1 calc R . .
H72B H 1.2151 0.3966 0.7322 0.311 Uiso 1 1 calc R . .
H72C H 1.2113 0.4152 0.6737 0.311 Uiso 1 1 calc R . .
O81 O 1.1564(8) 0.6102(4) 0.3965(4) 0.120(3) Uani 1 1 d . . .
O82 O 0.9788(7) 0.6616(6) 0.3813(3) 0.127(4) Uani 1 1 d . . .
O83 O 0.9737(7) 0.7717(5) 0.4052(4) 0.139(5) Uani 1 1 d . . .
O84 O 1.1248(7) 0.8129(4) 0.4811(4) 0.115(3) Uani 1 1 d U . .
O85 O 1.3011(7) 0.7616(5) 0.4950(4) 0.131(3) Uani 1 1 d U . .
O86 O 1.3005(7) 0.6522(5) 0.4660(4) 0.118(3) Uani 1 1 d . . .
C81 C 1.0670(15) 0.5836(8) 0.3865(8) 0.152(7) Uani 1 1 d U . .
H81A H 1.0430 0.5754 0.4193 0.182 Uiso 1 1 calc R . .
H81B H 1.0751 0.5489 0.3688 0.182 Uiso 1 1 calc R . .
C82 C 0.9955(17) 0.6181(11) 0.3539(7) 0.169(9) Uani 1 1 d U . .
H82A H 1.0213 0.6291 0.3223 0.203 Uiso 1 1 calc R . .
H82B H 0.9350 0.5978 0.3439 0.203 Uiso 1 1 calc R . .
C83 C 0.9110(9) 0.6985(10) 0.3574(5) 0.161(9) Uani 1 1 d . . .
H83A H 0.8504 0.6793 0.3450 0.194 Uiso 1 1 calc R . .
H83B H 0.9355 0.7147 0.3273 0.194 Uiso 1 1 calc R . .
C84 C 0.8916(9) 0.7416(10) 0.3929(6) 0.171(10) Uani 1 1 d . . .
H84A H 0.8386 0.7649 0.3765 0.205 Uiso 1 1 calc R . .
H84B H 0.8718 0.7257 0.4243 0.205 Uiso 1 1 calc R . .
C85 C 0.9626(13) 0.8153(9) 0.4402(8) 0.170(7) Uani 1 1 d U . .
H85A H 0.9404 0.8007 0.4715 0.203 Uiso 1 1 calc R . .
H85B H 0.9133 0.8409 0.4239 0.203 Uiso 1 1 calc R . .
C86 C 1.0560(15) 0.8446(7) 0.4544(8) 0.158(7) Uani 1 1 d U . .
H86A H 1.0794 0.8577 0.4228 0.190 Uiso 1 1 calc R . .
H86B H 1.0450 0.8766 0.4755 0.190 Uiso 1 1 calc R . .
C87 C 1.2140(15) 0.8371(9) 0.4993(9) 0.169(7) Uani 1 1 d U . .
H87A H 1.2022 0.8678 0.5218 0.203 Uiso 1 1 calc R . .
H87B H 1.2413 0.8522 0.4696 0.203 Uiso 1 1 calc R . .
C88 C 1.2857(15) 0.8016(11) 0.5277(8) 0.188(8) Uani 1 1 d U . .
H88A H 1.3461 0.8216 0.5389 0.226 Uiso 1 1 calc R . .
H88B H 1.2615 0.7866 0.5584 0.226 Uiso 1 1 calc R . .
C89 C 1.3604(10) 0.7214(11) 0.5209(6) 0.184(8) Uani 1 1 d U . .
H89A H 1.3265 0.7040 0.5472 0.220 Uiso 1 1 calc R . .
H89B H 1.4201 0.7381 0.5386 0.220 Uiso 1 1 calc R . .
C90 C 1.3850(11) 0.6799(11) 0.4835(7) 0.177(10) Uani 1 1 d . . .
H90A H 1.4106 0.6975 0.4545 0.213 Uiso 1 1 calc R . .
H90B H 1.4343 0.6546 0.5004 0.213 Uiso 1 1 calc R . .
C91 C 1.3169(12) 0.6093(7) 0.4343(7) 0.134(7) Uani 1 1 d . . .
H91A H 1.3677 0.5853 0.4518 0.161 Uiso 1 1 calc R . .
H91B H 1.3381 0.6229 0.4023 0.161 Uiso 1 1 calc R . .
C92 C 1.2265(5) 0.5796(3) 0.4225(3) 0.168(9) Uani 1 1 d . . .
H92A H 1.2372 0.5473 0.4018 0.202 Uiso 1 1 calc R . .
H92B H 1.2055 0.5670 0.4549 0.202 Uiso 1 1 calc R . .
C101 C 0.8421(5) 0.9387(3) 0.4809(3) 0.097(4) Uani 1 1 d R . .
C102 C 0.7691(5) 0.9115(3) 0.4500(3) 0.136(6) Uani 1 1 d R . .
H102 H 0.7236 0.8907 0.4652 0.163 Uiso 1 1 calc R . .
C103 C 0.7627(5) 0.9146(3) 0.3970(3) 0.220(14) Uani 1 1 d R . .
H103 H 0.7128 0.8960 0.3759 0.265 Uiso 1 1 calc R . .
C104 C 0.8292(5) 0.9451(3) 0.3748(3) 0.150(8) Uani 1 1 d R . .
H104 H 0.8248 0.9472 0.3385 0.180 Uiso 1 1 calc R . .
C105 C 0.9022(5) 0.9723(3) 0.4056(3) 0.169(9) Uani 1 1 d R . .
H105 H 0.9477 0.9931 0.3904 0.203 Uiso 1 1 calc R . .
C106 C 0.9086(5) 0.9691(3) 0.4586(3) 0.177(10) Uani 1 1 d R . .
H106 H 0.9585 0.9878 0.4798 0.212 Uiso 1 1 calc R . .
C107 C 0.867(2) 0.9439(11) 0.5333(8) 0.275(19) Uani 1 1 d . . .
H10D H 0.9243 0.9668 0.5405 0.412 Uiso 1 1 calc R . .
H10E H 0.8806 0.9081 0.5486 0.412 Uiso 1 1 calc R . .
H10F H 0.8136 0.9606 0.5480 0.412 Uiso 1 1 calc R . .

loop_
_atom_site_aniso_label
_atom_site_aniso_U_11
_atom_site_aniso_U_22
_atom_site_aniso_U_33
_atom_site_aniso_U_23
_atom_site_aniso_U_13
_atom_site_aniso_U_12
U1 0.03577(10) 0.03024(9) 0.03788(10) -0.00345(17) 0.01446(7) -0.00596(16)
K3 0.0480(9) 0.0618(11) 0.0505(9) 0.0116(8) 0.0205(7) 0.0042(7)
N1 0.077(5) 0.056(4) 0.052(4) -0.010(3) 0.040(4) -0.017(4)
N2 0.062(4) 0.073(5) 0.042(4) 0.008(3) 0.020(3) -0.018(4)
N3 0.120(8) 0.121(9) 0.046(5) 0.002(5) 0.030(5) 0.026(6)
Si1 0.0559(12) 0.0364(10) 0.0405(10) -0.0067(8) 0.0253(9) -0.0142(8)
O1 0.032(2) 0.032(2) 0.043(3) -0.003(2) 0.0159(19) -0.0069(19)
O2 0.077(4) 0.044(3) 0.052(3) -0.009(2) 0.039(3) -0.015(3)
O3 0.114(5) 0.056(4) 0.040(3) 0.001(3) 0.008(3) -0.034(3)
O4 0.067(4) 0.048(3) 0.077(4) -0.024(3) 0.051(3) -0.016(3)
C1 0.115(8) 0.068(6) 0.084(7) -0.014(5) 0.071(6) -0.041(6)
C2 0.103(9) 0.117(11) 0.199(15) -0.003(10) 0.121(10) -0.027(8)
C3 0.169(13) 0.112(10) 0.091(8) -0.014(7) 0.084(9) -0.064(9)
C4 0.187(13) 0.063(7) 0.113(9) -0.007(6) 0.082(9) -0.065(8)
C5 0.129(10) 0.099(9) 0.066(6) 0.037(6) -0.040(7) -0.045(8)
C6 0.25(2) 0.28(3) 0.052(8) 0.030(12) -0.047(11) -0.04(2)
C7 0.124(12) 0.100(12) 0.32(3) 0.117(15) -0.022(15) 0.009(9)
C8 0.108(10) 0.144(13) 0.134(12) 0.070(10) -0.082(10) -0.065(9)
C9 0.060(5) 0.051(5) 0.104(7) -0.012(5) 0.051(5) -0.011(4)
C10 0.29(2) 0.061(7) 0.095(9) -0.042(6) 0.113(12) -0.046(10)
C11 0.067(7) 0.063(7) 0.33(2) -0.056(11) 0.076(11) 0.008(6)
C12 0.065(5) 0.043(4) 0.076(6) 0.004(4) 0.033(4) -0.001(4)
Si2 0.0355(9) 0.0368(10) 0.0511(11) -0.0056(8) 0.0139(8) -0.0121(7)
O21 0.040(2) 0.040(3) 0.052(3) -0.006(2) 0.021(2) -0.013(2)
O22 0.054(3) 0.071(4) 0.053(3) -0.024(3) 0.019(3) -0.018(3)
O23 0.053(3) 0.048(3) 0.073(4) 0.005(3) 0.016(3) -0.007(3)
O24 0.043(3) 0.040(3) 0.086(4) -0.002(3) 0.012(3) -0.012(2)
C21 0.075(6) 0.077(6) 0.059(5) -0.033(5) 0.009(4) -0.025(5)
C22 0.213(16) 0.109(10) 0.073(8) 0.003(7) -0.023(9) -0.094(11)
C23 0.080(8) 0.182(15) 0.146(12) -0.123(12) 0.035(8) -0.029(9)
C24 0.064(6) 0.063(6) 0.096(7) -0.031(5) 0.002(5) -0.026(5)
C25 0.039(4) 0.057(5) 0.096(7) -0.003(5) 0.016(4) -0.004(4)
C26 0.095(9) 0.095(9) 0.162(14) 0.037(9) 0.022(9) 0.035(8)
C27 0.051(5) 0.085(7) 0.119(9) -0.009(6) 0.034(5) -0.008(5)
C28 0.056(6) 0.105(9) 0.133(10) -0.056(8) 0.033(6) -0.006(6)
C29 0.047(4) 0.035(4) 0.070(5) 0.002(4) 0.003(4) -0.014(3)
C30 0.089(8) 0.062(7) 0.165(13) 0.040(7) -0.028(8) -0.036(6)
C31 0.069(6) 0.084(7) 0.088(8) -0.001(6) 0.000(6) 0.020(5)
C32 0.132(10) 0.064(7) 0.072(7) 0.001(5) 0.017(6) -0.022(6)
Si3 0.0620(14) 0.0629(15) 0.0473(12) -0.0044(10) -0.0070(10) -0.0196(11)
O41 0.036(2) 0.052(3) 0.049(3) 0.003(2) 0.004(2) -0.007(2)
O42 0.066(4) 0.079(5) 0.119(7) 0.031(5) -0.009(4) -0.012(4)
O43 0.180(10) 0.089(6) 0.056(4) -0.017(4) 0.007(5) -0.038(6)
O44 0.064(4) 0.079(4) 0.079(4) 0.001(4) -0.008(3) -0.022(3)
C41 0.084(7) 0.057(6) 0.095(8) 0.014(5) -0.033(6) -0.015(5)
C42 0.30(3) 0.147(16) 0.074(9) -0.012(10) -0.009(12) -0.096(17)
C43 0.124(12) 0.103(12) 0.175(17) 0.064(12) 0.040(12) 0.009(9)
C44 0.136(13) 0.136(14) 0.170(16) 0.078(13) -0.054(12) -0.019(11)
C45 0.125(9) 0.078(7) 0.037(4) 0.002(4) 0.000(5) 0.011(6)
C46 0.119(10) 0.134(12) 0.074(8) 0.029(8) 0.010(7) 0.020(9)
C47 0.171(15) 0.147(14) 0.078(8) -0.026(9) -0.020(9) -0.021(11)
C48 0.23(2) 0.18(2) 0.179(18) 0.097(16) 0.075(16) 0.108(17)
C49 0.054(5) 0.075(7) 0.109(8) 0.000(6) 0.004(5) -0.014(5)
C50 0.090(8) 0.071(7) 0.130(10) -0.001(7) 0.032(7) -0.017(6)
C51 0.054(7) 0.166(16) 0.25(2) -0.039(14) 0.024(9) -0.059(9)
C52 0.078(7) 0.103(10) 0.102(9) -0.001(7) 0.034(7) -0.006(6)
Si4 0.0369(10) 0.0324(10) 0.0665(13) -0.0114(9) 0.0165(9) 0.0000(7)
O61 0.035(2) 0.032(2) 0.077(3) -0.003(2) 0.021(2) -0.0018(19)
O62 0.052(9) 0.037(14) 0.059(11) -0.020(10) 0.036(7) -0.002(7)
O62B 0.075(6) 0.065(12) 0.046(5) -0.018(6) 0.030(4) -0.002(5)
O63 0.053(4) 0.039(3) 0.149(7) 0.023(4) -0.014(4) -0.014(3)
O64 0.052(3) 0.053(4) 0.135(6) 0.025(4) 0.009(4) -0.007(3)
C61 0.092(7) 0.074(7) 0.075(6) -0.003(5) 0.032(6) -0.011(5)
C62 0.122(11) 0.162(16) 0.167(15) 0.085(13) -0.016(11) -0.075(11)
C63 0.23(2) 0.32(3) 0.24(3) 0.17(2) -0.14(2) -0.18(2)
C64 0.144(15) 0.160(18) 0.32(3) -0.15(2) 0.065(17) 0.013(13)
C65 0.048(4) 0.053(5) 0.074(6) -0.010(4) 0.005(4) -0.010(4)
C66 0.067(8) 0.143(13) 0.253(16) 0.078(12) -0.048(10) -0.043(8)
C67 0.111(10) 0.095(10) 0.30(2) -0.064(18) 0.005(12) -0.052(12)
C68 0.081(10) 0.62(5) 0.092(11) -0.14(2) 0.035(8) -0.098(19)
C69 0.042(4) 0.073(6) 0.095(7) 0.019(5) 0.014(4) -0.001(4)
C70 0.040(5) 0.087(8) 0.125(9) 0.009(7) 0.014(5) -0.001(4)
C71 0.124(11) 0.312(19) 0.156(13) 0.014(13) 0.038(10) -0.092(12)
C72 0.075(8) 0.046(7) 0.48(4) 0.037(13) -0.037(14) 0.000(6)
O81 0.164(9) 0.081(6) 0.130(8) -0.015(6) 0.076(7) -0.004(6)
O82 0.080(6) 0.227(13) 0.075(5) -0.014(7) 0.013(5) -0.042(7)
O83 0.087(6) 0.220(12) 0.123(7) 0.082(8) 0.056(6) 0.078(7)
O84 0.136(6) 0.072(5) 0.152(8) -0.001(5) 0.073(6) 0.001(4)
O85 0.099(6) 0.210(11) 0.085(6) -0.035(6) 0.022(5) -0.043(6)
O86 0.085(6) 0.179(10) 0.095(6) 0.037(6) 0.030(5) 0.054(6)
C81 0.192(19) 0.131(15) 0.155(16) -0.059(12) 0.102(12) -0.073(13)
C82 0.172(19) 0.25(3) 0.094(12) -0.060(13) 0.042(11) -0.104(16)
C83 0.051(7) 0.37(3) 0.062(7) 0.006(13) 0.001(6) -0.019(12)
C84 0.052(8) 0.36(3) 0.099(11) 0.024(14) 0.003(7) 0.071(12)
C85 0.129(8) 0.189(17) 0.210(18) 0.030(14) 0.091(10) 0.111(10)
C86 0.187(12) 0.119(12) 0.195(18) 0.082(12) 0.115(11) 0.065(10)
C87 0.164(11) 0.175(14) 0.192(19) -0.112(13) 0.103(11) -0.079(8)
C88 0.146(14) 0.27(2) 0.151(17) -0.127(15) 0.027(10) -0.085(10)
C89 0.064(8) 0.38(2) 0.095(11) -0.010(13) -0.016(8) 0.041(13)
C90 0.072(10) 0.35(3) 0.111(12) 0.005(16) -0.001(8) 0.078(14)
C91 0.152(14) 0.132(14) 0.133(13) 0.044(11) 0.069(11) 0.080(12)
C92 0.22(2) 0.081(11) 0.23(2) 0.022(12) 0.14(2) 0.044(13)
C101 0.079(8) 0.092(9) 0.113(10) -0.010(7) -0.006(7) 0.043(7)
C102 0.094(10) 0.138(14) 0.186(17) -0.017(13) 0.056(11) 0.054(9)
C103 0.134(16) 0.31(3) 0.21(2) -0.06(2) -0.009(16) 0.14(2)
C104 0.091(10) 0.27(2) 0.090(10) 0.014(12) 0.020(8) 0.066(13)
C105 0.161(17) 0.22(2) 0.130(14) -0.017(15) 0.031(12) 0.120(16)
C106 0.135(14) 0.097(12) 0.32(3) 0.037(15) 0.103(18) 0.069(11)
C107 0.34(3) 0.26(3) 0.17(2) -0.09(2) -0.14(2) 0.20(3)

loop_
_atom_type_symbol
_atom_type_description
_atom_type_scat_dispersion_real
_atom_type_scat_dispersion_imag
_atom_type_scat_source
C C 0.0033 0.0016 'International Tables Vol C Tables 4.2.6.8 and 6.1.1.4'
H H 0.0000 0.0000 'International Tables Vol C Tables 4.2.6.8 and 6.1.1.4'
K K 0.2009 0.2494 'International Tables Vol C Tables 4.2.6.8 and 6.1.1.4'
N N 0.0061 0.0033 'International Tables Vol C Tables 4.2.6.8 and 6.1.1.4'
O O 0.0106 0.0060 'International Tables Vol C Tables 4.2.6.8 and 6.1.1.4'
Si Si 0.0817 0.0704 'International Tables Vol C Tables 4.2.6.8 and 6.1.1.4'
U U -9.6767 9.6646 'International Tables Vol C Tables 4.2.6.8 and 6.1.1.4'

loop_
_exptl_crystal_face_index_h
_exptl_crystal_face_index_k
_exptl_crystal_face_index_l
_exptl_crystal_face_perp_dist
_exptl_oxdiff_crystal_face_indexfrac_h
_exptl_oxdiff_crystal_face_indexfrac_k
_exptl_oxdiff_crystal_face_indexfrac_l
_exptl_oxdiff_crystal_face_x
_exptl_oxdiff_crystal_face_y
_exptl_oxdiff_crystal_face_z
-1 0 0 0.3812 -0.9991 0.0008 -0.0053 -0.0181 -0.0005 0.0477
1 0 0 0.4482 0.9991 -0.0008 0.0053 0.0181 0.0005 -0.0477
0 0 -1 0.2347 0.0012 -0.0037 -1.0021 0.0233 -0.0060 0.0129
0 0 1 0.3897 -0.0012 0.0037 1.0021 -0.0233 0.0060 -0.0129
-1 1 2 0.2295 -1.0021 1.0095 1.9950 -0.0705 -0.0165 0.0194
0 -1 0 0.2117 0.0006 -1.0013 0.0039 0.0058 0.0280 0.0024
0 1 0 0.2117 -0.0006 1.0013 -0.0039 -0.0058 -0.0280 -0.0024
-1 1 0 0.2992 -0.9996 1.0021 -0.0091 -0.0240 -0.0285 0.0453
-1 2 -2 0.2913 -0.9977 1.9960 -2.0171 0.0168 -0.0685 0.0687
1 2 -2 0.2649 1.0004 1.9944 -2.0066 0.0531 -0.0675 -0.0267
-1 0 2 0.2808 -1.0015 0.0082 1.9988 -0.0647 0.0115 0.0219

loop_
_geom_angle_atom_site_label_1
_geom_angle_atom_site_label_2
_geom_angle_atom_site_label_3
_geom_angle
_geom_angle_site_symmetry_1
_geom_angle_site_symmetry_3
O1 U1 O21 95.63(17) . .
O1 U1 O61 95.05(19) . .
O21 U1 O61 113.04(19) . .
O1 U1 O41 90.24(18) . .
O21 U1 O41 122.89(19) . .
O61 U1 O41 122.94(19) . .
O1 U1 N1 173.9(3) . .
O21 U1 N1 87.8(2) . .
O61 U1 N1 88.2(3) . .
O41 U1 N1 83.7(2) . .
N3 K3 O84 90.5(3) . .
N3 K3 O86 99.2(3) . .
O84 K3 O86 120.0(4) . .
N3 K3 O83 90.5(3) . .
O84 K3 O83 63.5(4) . .
O86 K3 O83 169.5(3) . .
N3 K3 O85 105.6(3) . .
O84 K3 O85 59.8(4) . .
O86 K3 O85 60.6(4) . .
O83 K3 O85 120.7(4) . .
N3 K3 O82 82.7(3) . .
O84 K3 O82 122.8(4) . .
O86 K3 O82 117.1(4) . .
O83 K3 O82 59.9(4) . .
O85 K3 O82 171.5(3) . .
N3 K3 O81 97.3(3) . .
O84 K3 O81 172.3(3) . .
O86 K3 O81 58.7(4) . .
O83 K3 O81 116.3(4) . .
O85 K3 O81 117.5(4) . .
O82 K3 O81 58.7(4) . .
N3 K3 C10 171.9(4) . 4_564
O84 K3 C10 89.5(3) . 4_564
O86 K3 C10 87.9(3) . 4_564
O83 K3 C10 82.2(3) . 4_564
O85 K3 C10 81.4(4) . 4_564
O82 K3 C10 90.5(4) . 4_564
O81 K3 C10 82.9(3) . 4_564
N3 K3 C85 82.8(4) . .
O84 K3 C85 42.5(5) . .
O86 K3 C85 162.6(5) . .
O83 K3 C85 22.8(4) . .
O85 K3 C85 102.1(5) . .
O82 K3 C85 80.3(5) . .
O81 K3 C85 138.5(5) . .
C10 K3 C85 91.6(4) 4_564 .
N3 K3 C89 95.9(4) . .
O84 K3 C89 79.2(5) . .
O86 K3 C89 41.1(5) . .
O83 K3 C89 142.2(5) . .
O85 K3 C89 22.4(5) . .
O82 K3 C89 157.9(5) . .
O81 K3 C89 99.8(5) . .
C10 K3 C89 92.1(5) 4_564 .
C85 K3 C89 121.6(6) . .
N3 K3 C86 94.7(4) . .
O84 K3 C86 20.6(5) . .
O86 K3 C86 138.5(5) . .
O83 K3 C86 43.4(5) . .
O85 K3 C86 78.1(5) . .
O82 K3 C86 103.3(5) . .
O81 K3 C86 156.6(5) . .
C10 K3 C86 82.5(3) 4_564 .
C85 K3 C86 24.7(4) . .
C89 K3 C86 98.9(6) . .
N2 N1 U1 167.8(7) . .
N1 N2 N3 176.3(11) . .
N2 N3 K3 174.3(8) . .
O1 Si1 O3 112.7(3) . .
O1 Si1 O4 113.3(3) . .
O3 Si1 O4 105.4(4) . .
O1 Si1 O2 107.1(3) . .
O3 Si1 O2 112.8(3) . .
O4 Si1 O2 105.3(3) . .
Si1 O1 U1 170.3(3) . .
C1 O2 Si1 130.4(5) . .
C5 O3 Si1 131.5(7) . .
C9 O4 Si1 134.4(5) . .
O2 C1 C3 110.4(8) . .
O2 C1 C4 105.0(8) . .
C3 C1 C4 109.4(11) . .
O2 C1 C2 108.5(9) . .
C3 C1 C2 111.3(10) . .
C4 C1 C2 112.0(11) . .
C1 C2 H2A 109.5 . .
C1 C2 H2B 109.5 . .
H2A C2 H2B 109.5 . .
C1 C2 H2C 109.5 . .
H2A C2 H2C 109.5 . .
H2B C2 H2C 109.5 . .
C1 C3 H3A 109.5 . .
C1 C3 H3B 109.5 . .
H3A C3 H3B 109.5 . .
C1 C3 H3C 109.5 . .
H3A C3 H3C 109.5 . .
H3B C3 H3C 109.5 . .
C1 C4 H4A 109.5 . .
C1 C4 H4B 109.5 . .
H4A C4 H4B 109.5 . .
C1 C4 H4C 109.5 . .
H4A C4 H4C 109.5 . .
H4B C4 H4C 109.5 . .
O3 C5 C8 111.5(9) . .
O3 C5 C7 109.2(10) . .
C8 C5 C7 106.4(15) . .
O3 C5 C6 102.2(14) . .
C8 C5 C6 114.5(13) . .
C7 C5 C6 112.9(13) . .
C5 C6 H6A 109.5 . .
C5 C6 H6B 109.5 . .
H6A C6 H6B 109.5 . .
C5 C6 H6C 109.5 . .
H6A C6 H6C 109.5 . .
H6B C6 H6C 109.5 . .
C5 C7 H7A 109.5 . .
C5 C7 H7B 109.5 . .
H7A C7 H7B 109.5 . .
C5 C7 H7C 109.5 . .
H7A C7 H7C 109.5 . .
H7B C7 H7C 109.5 . .
C5 C8 H8A 109.5 . .
C5 C8 H8B 109.5 . .
H8A C8 H8B 109.5 . .
C5 C8 H8C 109.5 . .
H8A C8 H8C 109.5 . .
H8B C8 H8C 109.5 . .
O4 C9 C12 110.5(6) . .
O4 C9 C11 105.6(8) . .
C12 C9 C11 108.2(10) . .
O4 C9 C10 108.3(9) . .
C12 C9 C10 110.2(9) . .
C11 C9 C10 114.0(10) . .
C9 C10 K3 140.7(10) . 4_465
C9 C10 H10A 109.5 . .
K3 C10 H10A 31.8 4_465 .
C9 C10 H10B 109.5 . .
K3 C10 H10B 96.0 4_465 .
H10A C10 H10B 109.5 . .
C9 C10 H10C 109.5 . .
K3 C10 H10C 88.3 4_465 .
H10A C10 H10C 109.5 . .
H10B C10 H10C 109.5 . .
C9 C11 H11A 109.5 . .
C9 C11 H11B 109.5 . .
H11A C11 H11B 109.5 . .
C9 C11 H11C 109.5 . .
H11A C11 H11C 109.5 . .
H11B C11 H11C 109.5 . .
C9 C12 H12A 109.5 . .
C9 C12 H12B 109.5 . .
H12A C12 H12B 109.5 . .
C9 C12 H12C 109.5 . .
H12A C12 H12C 109.5 . .
H12B C12 H12C 109.5 . .
O22 Si2 O21 106.3(3) . .
O22 Si2 O24 112.1(3) . .
O21 Si2 O24 114.3(3) . .
O22 Si2 O23 105.9(3) . .
O21 Si2 O23 113.2(3) . .
O24 Si2 O23 104.7(3) . .
Si2 O21 U1 166.1(3) . .
C21 O22 Si2 132.9(6) . .
C25 O23 Si2 132.5(6) . .
C29 O24 Si2 131.3(4) . .
O22 C21 C22 107.9(8) . .
O22 C21 C23 105.4(8) . .
C22 C21 C23 116.2(12) . .
O22 C21 C24 111.5(7) . .
C22 C21 C24 107.9(9) . .
C23 C21 C24 108.0(10) . .
C21 C22 H22A 109.5 . .
C21 C22 H22B 109.5 . .
H22A C22 H22B 109.5 . .
C21 C22 H22C 109.5 . .
H22A C22 H22C 109.5 . .
H22B C22 H22C 109.5 . .
C21 C23 H23A 109.5 . .
C21 C23 H23B 109.5 . .
H23A C23 H23B 109.5 . .
C21 C23 H23C 109.5 . .
H23A C23 H23C 109.5 . .
H23B C23 H23C 109.5 . .
C21 C24 H24A 109.5 . .
C21 C24 H24B 109.5 . .
H24A C24 H24B 109.5 . .
C21 C24 H24C 109.5 . .
H24A C24 H24C 109.5 . .
H24B C24 H24C 109.5 . .
O23 C25 C28 111.1(7) . .
O23 C25 C27 109.9(8) . .
C28 C25 C27 111.4(10) . .
O23 C25 C26 104.2(9) . .
C28 C25 C26 112.7(10) . .
C27 C25 C26 107.3(9) . .
C25 C26 H26A 109.5 . .
C25 C26 H26B 109.5 . .
H26A C26 H26B 109.5 . .
C25 C26 H26C 109.5 . .
H26A C26 H26C 109.5 . .
H26B C26 H26C 109.5 . .
C25 C27 H27A 109.5 . .
C25 C27 H27B 109.5 . .
H27A C27 H27B 109.5 . .
C25 C27 H27C 109.5 . .
H27A C27 H27C 109.5 . .
H27B C27 H27C 109.5 . .
C25 C28 H28A 109.5 . .
C25 C28 H28B 109.5 . .
H28A C28 H28B 109.5 . .
C25 C28 H28C 109.5 . .
H28A C28 H28C 109.5 . .
H28B C28 H28C 109.5 . .
O24 C29 C32 108.2(7) . .
O24 C29 C31 111.0(7) . .
C32 C29 C31 110.7(8) . .
O24 C29 C30 104.2(7) . .
C32 C29 C30 109.4(9) . .
C31 C29 C30 113.1(9) . .
C29 C30 H30A 109.5 . .
C29 C30 H30B 109.5 . .
H30A C30 H30B 109.5 . .
C29 C30 H30C 109.5 . .
H30A C30 H30C 109.5 . .
H30B C30 H30C 109.5 . .
C29 C31 H31A 109.5 . .
C29 C31 H31B 109.5 . .
H31A C31 H31B 109.5 . .
C29 C31 H31C 109.5 . .
H31A C31 H31C 109.5 . .
H31B C31 H31C 109.5 . .
C29 C32 H32A 109.5 . .
C29 C32 H32B 109.5 . .
H32A C32 H32B 109.5 . .
C29 C32 H32C 109.5 . .
H32A C32 H32C 109.5 . .
H32B C32 H32C 109.5 . .
O41 Si3 O44 114.5(3) . .
O41 Si3 O43 114.5(5) . .
O44 Si3 O43 107.6(4) . .
O41 Si3 O42 113.0(4) . .
O44 Si3 O42 103.8(4) . .
O43 Si3 O42 102.2(5) . .
Si3 O41 U1 167.0(3) . .
C41 O42 Si3 130.7(7) . .
C45 O43 Si3 133.4(7) . .
C49 O44 Si3 129.9(6) . .
C42 C41 O42 108.1(12) . .
C42 C41 C43 114.2(14) . .
O42 C41 C43 113.2(11) . .
C42 C41 C44 113.5(14) . .
O42 C41 C44 102.8(9) . .
C43 C41 C44 104.5(13) . .
C41 C42 H42A 109.5 . .
C41 C42 H42B 109.5 . .
H42A C42 H42B 109.5 . .
C41 C42 H42C 109.5 . .
H42A C42 H42C 109.5 . .
H42B C42 H42C 109.5 . .
C41 C43 H43A 109.5 . .
C41 C43 H43B 109.5 . .
H43A C43 H43B 109.5 . .
C41 C43 H43C 109.5 . .
H43A C43 H43C 109.5 . .
H43B C43 H43C 109.5 . .
C41 C44 H44A 109.5 . .
C41 C44 H44B 109.5 . .
H44A C44 H44B 109.5 . .
C41 C44 H44C 109.5 . .
H44A C44 H44C 109.5 . .
H44B C44 H44C 109.5 . .
O43 C45 C47 104.9(11) . .
O43 C45 C46 107.3(11) . .
C47 C45 C46 111.7(10) . .
O43 C45 C48 110.3(11) . .
C47 C45 C48 109.6(14) . .
C46 C45 C48 112.7(12) . .
C45 C46 H46A 109.5 . .
C45 C46 H46B 109.5 . .
H46A C46 H46B 109.5 . .
C45 C46 H46C 109.5 . .
H46A C46 H46C 109.5 . .
H46B C46 H46C 109.5 . .
C45 C47 H47A 109.5 . .
C45 C47 H47B 109.5 . .
H47A C47 H47B 109.5 . .
C45 C47 H47C 109.5 . .
H47A C47 H47C 109.5 . .
H47B C47 H47C 109.5 . .
C45 C48 H48A 109.4 . .
C45 C48 H48B 109.5 . .
H48A C48 H48B 109.5 . .
C45 C48 H48C 109.5 . .
H48A C48 H48C 109.5 . .
H48B C48 H48C 109.5 . .
O44 C49 C52 111.3(9) . .
O44 C49 C50 109.7(9) . .
C52 C49 C50 110.4(11) . .
O44 C49 C51 104.3(11) . .
C52 C49 C51 109.7(11) . .
C50 C49 C51 111.3(11) . .
C49 C50 H50A 109.5 . .
C49 C50 H50B 109.5 . .
H50A C50 H50B 109.5 . .
C49 C50 H50C 109.5 . .
H50A C50 H50C 109.5 . .
H50B C50 H50C 109.5 . .
C49 C51 H51A 109.5 . .
C49 C51 H51B 109.5 . .
H51A C51 H51B 109.5 . .
C49 C51 H51C 109.5 . .
H51A C51 H51C 109.5 . .
H51B C51 H51C 109.5 . .
C49 C52 H52A 109.5 . .
C49 C52 H52B 109.5 . .
H52A C52 H52B 109.5 . .
C49 C52 H52C 109.5 . .
H52A C52 H52C 109.5 . .
H52B C52 H52C 109.5 . .
O62B Si4 O61 122.7(7) . .
O62B Si4 O64 106.6(5) . .
O61 Si4 O64 110.3(3) . .
O62B Si4 O63 99.6(7) . .
O61 Si4 O63 110.8(4) . .
O64 Si4 O63 105.3(4) . .
O62B Si4 O62 31.9(5) . .
O61 Si4 O62 92.9(8) . .
O64 Si4 O62 112.0(6) . .
O63 Si4 O62 124.8(7) . .
Si4 O61 U1 168.0(4) . .
C61 O62 Si4 132(2) . .
C61 O62B Si4 133.7(12) . .
C65 O63 Si4 130.3(6) . .
C69 O64 Si4 138.7(6) . .
O62 C61 C64 133.4(19) . .
O62 C61 C63 89.9(19) . .
C64 C61 C63 105.5(17) . .
O62 C61 O62B 39.2(10) . .
C64 C61 O62B 95.4(15) . .
C63 C61 O62B 113.4(14) . .
O62 C61 C62 98.5(13) . .
C64 C61 C62 114.5(13) . .
C63 C61 C62 112.2(12) . .
O62B C61 C62 114.4(11) . .
C61 C62 H62A 109.5 . .
C61 C62 H62B 109.5 . .
H62A C62 H62B 109.5 . .
C61 C62 H62C 109.5 . .
H62A C62 H62C 109.5 . .
H62B C62 H62C 109.5 . .
C61 C63 H63A 109.5 . .
C61 C63 H63B 109.5 . .
H63A C63 H63B 109.5 . .
C61 C63 H63C 109.5 . .
H63A C63 H63C 109.5 . .
H63B C63 H63C 109.5 . .
C61 C64 H64A 109.5 . .
C61 C64 H64B 109.5 . .
H64A C64 H64B 109.5 . .
C61 C64 H64C 109.5 . .
H64A C64 H64C 109.5 . .
H64B C64 H64C 109.5 . .
O63 C65 C66 116.9(9) . .
O63 C65 C68 103.3(9) . .
C66 C65 C68 106.6(15) . .
O63 C65 C67 107.9(11) . .
C66 C65 C67 115.0(15) . .
C68 C65 C67 105.8(19) . .
C65 C66 H66A 109.5 . .
C65 C66 H66B 109.5 . .
H66A C66 H66B 109.5 . .
C65 C66 H66C 109.4 . .
H66A C66 H66C 109.5 . .
H66B C66 H66C 109.5 . .
C65 C67 H67A 109.5 . .
C65 C67 H67B 109.5 . .
H67A C67 H67B 109.5 . .
C65 C67 H67C 109.5 . .
H67A C67 H67C 109.5 . .
H67B C67 H67C 109.5 . .
C65 C68 H68A 109.5 . .
C65 C68 H68B 109.5 . .
H68A C68 H68B 109.5 . .
C65 C68 H68C 109.5 . .
H68A C68 H68C 109.5 . .
H68B C68 H68C 109.5 . .
O64 C69 C71 107.1(12) . .
O64 C69 C72 110.7(11) . .
C71 C69 C72 111.4(15) . .
O64 C69 C70 107.5(8) . .
C71 C69 C70 108.8(11) . .
C72 C69 C70 111.2(10) . .
C69 C70 H70A 109.5 . .
C69 C70 H70B 109.5 . .
H70A C70 H70B 109.5 . .
C69 C70 H70C 109.5 . .
H70A C70 H70C 109.5 . .
H70B C70 H70C 109.5 . .
C69 C71 H71A 109.5 . .
C69 C71 H71B 109.5 . .
H71A C71 H71B 109.5 . .
C69 C71 H71C 109.5 . .
H71A C71 H71C 109.5 . .
H71B C71 H71C 109.5 . .
C69 C72 H72A 109.5 . .
C69 C72 H72B 109.5 . .
H72A C72 H72B 109.5 . .
C69 C72 H72C 109.5 . .
H72A C72 H72C 109.5 . .
H72B C72 H72C 109.5 . .
C92 O81 C81 113.6(13) . .
C92 O81 K3 112.7(7) . .
C81 O81 K3 109.9(9) . .
C82 O82 C83 116.3(15) . .
C82 O82 K3 119.3(11) . .
C83 O82 K3 113.6(11) . .
C84 O83 C85 113.3(12) . .
C84 O83 K3 113.8(10) . .
C85 O83 K3 108.6(9) . .
C86 O84 C87 117.5(16) . .
C86 O84 K3 114.8(12) . .
C87 O84 K3 115.7(10) . .
C88 O85 C89 110.0(16) . .
C88 O85 K3 115.3(10) . .
C89 O85 K3 108.0(11) . .
C90 O86 C91 111.7(12) . .
C90 O86 K3 118.0(11) . .
C91 O86 K3 119.3(9) . .
O81 C81 C82 110.5(16) . .
O81 C81 H81A 109.6 . .
C82 C81 H81A 109.6 . .
O81 C81 H81B 109.6 . .
C82 C81 H81B 109.6 . .
H81A C81 H81B 108.1 . .
O82 C82 C81 107.7(15) . .
O82 C82 H82A 110.2 . .
C81 C82 H82A 110.2 . .
O82 C82 H82B 110.2 . .
C81 C82 H82B 110.2 . .
H82A C82 H82B 108.5 . .
O82 C83 C84 111.3(11) . .
O82 C83 H83A 109.4 . .
C84 C83 H83A 109.4 . .
O82 C83 H83B 109.4 . .
C84 C83 H83B 109.4 . .
H83A C83 H83B 108.0 . .
O83 C84 C83 108.7(12) . .
O83 C84 H84A 110.0 . .
C83 C84 H84A 110.0 . .
O83 C84 H84B 110.0 . .
C83 C84 H84B 110.0 . .
H84A C84 H84B 108.3 . .
O83 C85 C86 110.8(12) . .
O83 C85 K3 48.6(6) . .
C86 C85 K3 77.2(8) . .
O83 C85 H85A 109.5 . .
C86 C85 H85A 109.5 . .
K3 C85 H85A 89.8 . .
O83 C85 H85B 109.5 . .
C86 C85 H85B 109.5 . .
K3 C85 H85B 156.5 . .
H85A C85 H85B 108.1 . .
O84 C86 C85 112.5(14) . .
O84 C86 K3 44.5(8) . .
C85 C86 K3 78.2(9) . .
O84 C86 H86A 109.1 . .
C85 C86 H86A 109.1 . .
K3 C86 H86A 96.0 . .
O84 C86 H86B 109.1 . .
C85 C86 H86B 109.1 . .
K3 C86 H86B 150.3 . .
H86A C86 H86B 107.8 . .
O84 C87 C88 115.7(19) . .
O84 C87 H87A 108.4 . .
C88 C87 H87A 108.3 . .
O84 C87 H87B 108.4 . .
C88 C87 H87B 108.4 . .
H87A C87 H87B 107.4 . .
O85 C88 C87 105.9(16) . .
O85 C88 H88A 110.5 . .
C87 C88 H88A 110.5 . .
O85 C88 H88B 110.6 . .
C87 C88 H88B 110.6 . .
H88A C88 H88B 108.7 . .
O85 C89 C90 109.8(13) . .
O85 C89 K3 49.6(7) . .
C90 C89 K3 81.3(8) . .
O85 C89 H89A 109.7 . .
C90 C89 H89A 109.7 . .
K3 C89 H89A 83.2 . .
O85 C89 H89B 109.7 . .
C90 C89 H89B 109.7 . .
K3 C89 H89B 159.3 . .
H89A C89 H89B 108.2 . .
O86 C90 C89 106.9(13) . .
O86 C90 H90A 110.3 . .
C89 C90 H90A 110.3 . .
O86 C90 H90B 110.3 . .
C89 C90 H90B 110.3 . .
H90A C90 H90B 108.6 . .
O86 C91 C92 107.4(11) . .
O86 C91 H91A 110.2 . .
C92 C91 H91A 110.2 . .
O86 C91 H91B 110.2 . .
C92 C91 H91B 110.2 . .
H91A C91 H91B 108.5 . .
O81 C92 C91 112.1(9) . .
O81 C92 H92A 109.2 . .
C91 C92 H92A 109.2 . .
O81 C92 H92B 109.2 . .
C91 C92 H92B 109.2 . .
H92A C92 H92B 107.9 . .
C107 C101 C102 133.8(15) . .
C107 C101 C106 106.2(15) . .
C102 C101 C106 120.0 . .
C103 C102 C101 119.9 . .
C103 C102 H102 120.0 . .
C101 C102 H102 120.0 . .
C102 C103 C104 120.0 . .
C102 C103 H103 120.0 . .
C104 C103 H103 120.0 . .
C105 C104 C103 120.0 . .
C105 C104 H104 120.0 . .
C103 C104 H104 120.0 . .
C106 C105 C104 119.9 . .
C106 C105 H105 120.0 . .
C104 C105 H105 120.0 . .
C105 C106 C101 120.0 . .
C105 C106 H106 120.0 . .
C101 C106 H106 120.0 . .
C101 C107 H10D 109.5 . .
C101 C107 H10E 109.5 . .
H10D C107 H10E 109.5 . .
C101 C107 H10F 109.5 . .
H10D C107 H10F 109.5 . .
H10E C107 H10F 109.5 . .

loop_
_geom_bond_atom_site_label_1
_geom_bond_atom_site_label_2
_geom_bond_distance
_geom_bond_site_symmetry_2
U1 O1 2.147(4) .
U1 O21 2.157(4) .
U1 O61 2.159(5) .
U1 O41 2.184(5) .
U1 N1 2.351(7) .
K3 N3 2.561(10) .
K3 O84 2.704(9) .
K3 O86 2.747(8) .
K3 O83 2.779(8) .
K3 O85 2.824(9) .
K3 O82 2.825(9) .
K3 O81 2.834(9) .
K3 C10 3.439(10) 4_564
K3 C85 3.513(13) .
K3 C89 3.526(14) .
K3 C86 3.500(17) .
N1 N2 1.180(9) .
N2 N3 1.221(10) .
Si1 O1 1.584(5) .
Si1 O3 1.616(7) .
Si1 O4 1.621(6) .
Si1 O2 1.628(5) .
O2 C1 1.436(9) .
O3 C5 1.424(15) .
O4 C9 1.429(10) .
C1 C3 1.504(16) .
C1 C4 1.516(15) .
C1 C2 1.547(18) .
C2 H2A 0.9800 .
C2 H2B 0.9800 .
C2 H2C 0.9800 .
C3 H3A 0.9800 .
C3 H3B 0.9800 .
C3 H3C 0.9800 .
C4 H4A 0.9800 .
C4 H4B 0.9800 .
C4 H4C 0.9800 .
C5 C8 1.51(2) .
C5 C7 1.56(2) .
C5 C6 1.555(18) .
C6 H6A 0.9800 .
C6 H6B 0.9800 .
C6 H6C 0.9800 .
C7 H7A 0.9800 .
C7 H7B 0.9800 .
C7 H7C 0.9800 .
C8 H8A 0.9800 .
C8 H8B 0.9800 .
C8 H8C 0.9800 .
C9 C12 1.493(11) .
C9 C11 1.525(16) .
C9 C10 1.549(16) .
C10 K3 3.439(10) 4_465
C10 H10A 0.9800 .
C10 H10B 0.9800 .
C10 H10C 0.9800 .
C11 H11A 0.9800 .
C11 H11B 0.9800 .
C11 H11C 0.9800 .
C12 H12A 0.9800 .
C12 H12B 0.9800 .
C12 H12C 0.9800 .
Si2 O22 1.590(6) .
Si2 O21 1.603(5) .
Si2 O24 1.605(6) .
Si2 O23 1.653(7) .
O22 C21 1.464(9) .
O23 C25 1.421(10) .
O24 C29 1.463(10) .
C21 C22 1.503(17) .
C21 C23 1.517(15) .
C21 C24 1.519(13) .
C22 H22A 0.9800 .
C22 H22B 0.9800 .
C22 H22C 0.9800 .
C23 H23A 0.9800 .
C23 H23B 0.9800 .
C23 H23C 0.9800 .
C24 H24A 0.9800 .
C24 H24B 0.9800 .
C24 H24C 0.9800 .
C25 C28 1.481(14) .
C25 C27 1.492(13) .
C25 C26 1.517(15) .
C26 H26A 0.9800 .
C26 H26B 0.9800 .
C26 H26C 0.9800 .
C27 H27A 0.9800 .
C27 H27B 0.9800 .
C27 H27C 0.9800 .
C28 H28A 0.9800 .
C28 H28B 0.9800 .
C28 H28C 0.9800 .
C29 C32 1.492(12) .
C29 C31 1.492(13) .
C29 C30 1.517(11) .
C30 H30A 0.9800 .
C30 H30B 0.9800 .
C30 H30C 0.9800 .
C31 H31A 0.9800 .
C31 H31B 0.9800 .
C31 H31C 0.9800 .
C32 H32A 0.9800 .
C32 H32B 0.9800 .
C32 H32C 0.9800 .
Si3 O41 1.584(5) .
Si3 O44 1.617(7) .
Si3 O43 1.621(9) .
Si3 O42 1.653(9) .
O42 C41 1.433(12) .
O43 C45 1.418(13) .
O44 C49 1.441(13) .
C41 C42 1.424(18) .
C41 C43 1.475(19) .
C41 C44 1.517(15) .
C42 H42A 0.9800 .
C42 H42B 0.9800 .
C42 H42C 0.9800 .
C43 H43A 0.9800 .
C43 H43B 0.9800 .
C43 H43C 0.9800 .
C44 H44A 0.9800 .
C44 H44B 0.9800 .
C44 H44C 0.9800 .
C45 C47 1.476(17) .
C45 C46 1.502(16) .
C45 C48 1.515(17) .
C46 H46A 0.9800 .
C46 H46B 0.9800 .
C46 H46C 0.9800 .
C47 H47A 0.9800 .
C47 H47B 0.9800 .
C47 H47C 0.9800 .
C48 H48A 0.9800 .
C48 H48B 0.9800 .
C48 H48C 0.9800 .
C49 C52 1.492(16) .
C49 C50 1.494(16) .
C49 C51 1.522(14) .
C50 H50A 0.9800 .
C50 H50B 0.9800 .
C50 H50C 0.9800 .
C51 H51A 0.9800 .
C51 H51B 0.9800 .
C51 H51C 0.9800 .
C52 H52A 0.9800 .
C52 H52B 0.9800 .
C52 H52C 0.9800 .
Si4 O62B 1.561(9) .
Si4 O61 1.570(5) .
Si4 O64 1.615(7) .
Si4 O63 1.657(7) .
Si4 O62 1.80(2) .
O62 C61 1.267(16) .
O62B C61 1.500(15) .
O63 C65 1.405(10) .
O64 C69 1.363(11) .
C61 C64 1.406(18) .
C61 C63 1.49(2) .
C61 C62 1.523(16) .
C62 H62A 0.9800 .
C62 H62B 0.9800 .
C62 H62C 0.9800 .
C63 H63A 0.9800 .
C63 H63B 0.9800 .
C63 H63C 0.9800 .
C64 H64A 0.9800 .
C64 H64B 0.9800 .
C64 H64C 0.9800 .
C65 C66 1.406(17) .
C65 C68 1.416(17) .
C65 C67 1.441(18) .
C66 H66A 0.9800 .
C66 H66B 0.9800 .
C66 H66C 0.9800 .
C67 H67A 0.9800 .
C67 H67B 0.9800 .
C67 H67C 0.9800 .
C68 H68A 0.9800 .
C68 H68B 0.9800 .
C68 H68C 0.9800 .
C69 C71 1.45(2) .
C69 C72 1.478(18) .
C69 C70 1.521(12) .
C70 H70A 0.9800 .
C70 H70B 0.9800 .
C70 H70C 0.9800 .
C71 H71A 0.9800 .
C71 H71B 0.9800 .
C71 H71C 0.9800 .
C72 H72A 0.9800 .
C72 H72B 0.9800 .
C72 H72C 0.9800 .
O81 C92 1.349(12) .
O81 C81 1.407(19) .
O82 C82 1.33(2) .
O82 C83 1.40(2) .
O83 C84 1.37(2) .
O83 C85 1.44(2) .
O84 C86 1.360(19) .
O84 C87 1.41(2) .
O85 C88 1.35(2) .
O85 C89 1.41(2) .
O86 C90 1.39(2) .
O86 C91 1.388(19) .
C81 C82 1.49(3) .
C81 H81A 0.9900 .
C81 H81B 0.9900 .
C82 H82A 0.9900 .
C82 H82B 0.9900 .
C83 C84 1.47(3) .
C83 H83A 0.9900 .
C83 H83B 0.9900 .
C84 H84A 0.9900 .
C84 H84B 0.9900 .
C85 C86 1.50(3) .
C85 H85A 0.9900 .
C85 H85B 0.9900 .
C86 H86A 0.9900 .
C86 H86B 0.9900 .
C87 C88 1.46(3) .
C87 H87A 0.9900 .
C87 H87B 0.9900 .
C88 H88A 0.9900 .
C88 H88B 0.9900 .
C89 C90 1.50(3) .
C89 H89A 0.9900 .
C89 H89B 0.9900 .
C90 H90A 0.9900 .
C90 H90B 0.9900 .
C91 C92 1.46(2) .
C91 H91A 0.9900 .
C91 H91B 0.9900 .
C92 H92A 0.9900 .
C92 H92B 0.9900 .
C101 C107 1.38(2) .
C101 C102 1.3884 .
C101 C106 1.3898 .
C102 C103 1.3882 .
C102 H102 0.9500 .
C103 C104 1.3898 .
C103 H103 0.9500 .
C104 C105 1.3884 .
C104 H104 0.9500 .
C105 C106 1.3882 .
C105 H105 0.9500 .
C106 H106 0.9500 .
C107 H10D 0.9800 .
C107 H10E 0.9800 .
C107 H10F 0.9800 .
